data_1525634
loop_
_publ_author_name
'Belik, A.A.'
'Kotov, R.N.'
'Morozov, V.A.'
'Khasanov, S.S.'
'Lazoryak, B.I.'

_publ_section_title
;
 Crystal structures of double vanadates Ca9 R (V O4)7. II. R= Tb, Dy, Ho,
 Y
;
_journal_name_full Kristallografiya
_journal_page_first 432
_journal_page_last 437
_journal_volume 45
_journal_year 2000
_chemical_formula_sum 'Ca9 O28 Tb V7'
_chemical_name_systematic 'Ca9 Tb (V O4)7'
_space_group_IT_number 161
_symmetry_space_group_name_Hall 'R 3 -2"c'
_symmetry_space_group_name_H-M 'R 3 c :H'
_cell_angle_alpha 90
_cell_angle_beta 90
_cell_angle_gamma 120
_cell_formula_units_Z 6
_cell_length_a 10.8592
_cell_length_b 10.8592
_cell_length_c 38.035
_cell_volume 3884.273
_citation_journal_id_ASTM KRISAJ
_cod_data_source_file Belik_KRISAJ_2000_167.cif
_cod_data_source_block Ca9O28Tb1V7
_cod_original_cell_volume 3884.272
_cod_original_formula_sum 'Ca9 O28 Tb1 V7'
_cod_database_code 1525634

loop_
_symmetry_equiv_pos_as_xyz
x,y,z
-y,x-y,z
-x+y,-x,z
-y,-x,z+1/2
x,x-y,z+1/2
-x+y,y,z+1/2
x+2/3,y+1/3,z+1/3
-y+2/3,x-y+1/3,z+1/3
-x+y+2/3,-x+1/3,z+1/3
-y+2/3,-x+1/3,z+5/6
x+2/3,x-y+1/3,z+5/6
-x+y+2/3,y+1/3,z+5/6
x+1/3,y+2/3,z+2/3
-y+1/3,x-y+2/3,z+2/3
-x+y+1/3,-x+2/3,z+2/3
-y+1/3,-x+2/3,z+7/6
x+1/3,x-y+2/3,z+7/6
-x+y+1/3,y+2/3,z+7/6

loop_
_atom_site_label
_atom_site_type_symbol
_atom_site_fract_x
_atom_site_fract_y
_atom_site_fract_z
_atom_site_occupancy
_atom_site_U_iso_or_equiv
O6 O-2 0.497 0.753 0.127 1 0.0
Ca1 Ca+2 0.723 0.86 0.4301 0.85 0.0
Ca3 Ca+2 0.125 0.267 0.3238 1 0.0
O3 O-2 0.699 0.895 0.179 1 0.0
O2 O-2 0.012 0.855 0.267 1 0.0
Tb3 Tb+3 0 0 0 0.1 0.0
V3 V+5 0.655 0.847 0.0318 1 0.0
O10 O-2 0.633 0.831 0.991 1 0.0
O4 O-2 0.76 0.752 0.125 1 0.0
O1 O-2 0 0 0.315 1 0.0
O9 O-2 0.824 0.913 0.047 1 0.0
O8 O-2 0.566 0.682 0.052 1 0.0
Ca2 Ca+2 0.613 0.824 0.2334 0.85 0.0
Tb1 Tb+3 0.723 0.86 0.4301 0.15 0.0
Ca4 Ca+2 0 0 0 0.9 0.0
V2 V+5 0.683 0.858 0.1336 1 0.0
Tb2 Tb+3 0.613 0.824 0.2334 0.15 0.0
V1 V+5 0 0 0.267 1 0.0
O5 O-2 0.729 0.023 0.112 1 0.0
O7 O-2 0.589 0.953 0.048 1 0.0
